data_7028687
loop_
_publ_author_name
'Moxey, Graeme J.'
'Ortu, Fabrizio'
'Goldney Sidley, Leon'
'Strandberg, Helen N.'
'Blake, Alexander J.'
'Lewis, William'
'Kays, Deborah L.'

_publ_section_title
;
 Synthesis and characterisation of magnesium complexes containing
 sterically demanding N,N'-bis(aryl)amidinate ligands.
;
_journal_issue 12
_journal_name_full 'Dalton transactions (Cambridge, England : 2003)'
_journal_page_first 4838
_journal_page_last 4846
_journal_paper_doi 10.1039/c3dt53234h
_journal_volume 43
_journal_year 2014
_chemical_formula_moiety 'C62 H90 Mg N4, C6 H14'
_chemical_formula_sum 'C68 H104 Mg N4'
_chemical_formula_weight 1001.86
_space_group_IT_number 14
_symmetry_cell_setting monoclinic
_symmetry_space_group_name_Hall '-P 2ybc'
_symmetry_space_group_name_H-M 'P 1 21/c 1'
_atom_sites_solution_hydrogens geom
_atom_sites_solution_primary direct
_atom_sites_solution_secondary difmap
_audit_creation_method SHELXL-97
_cell_angle_alpha 90.00
_cell_angle_beta 95.9387(17)
_cell_angle_gamma 90.00
_cell_formula_units_Z 4
_cell_length_a 12.3036(2)
_cell_length_b 24.7484(4)
_cell_length_c 20.4769(4)
_cell_measurement_reflns_used 8571
_cell_measurement_temperature 90(2)
_cell_measurement_theta_max 74.43
_cell_measurement_theta_min 3.61
_cell_volume 6201.64(19)
_computing_cell_refinement
;
CrysAlisPro, Agilent Technologies,
Version 1.171.35.15 (release 03-08-2011 CrysAlis171 .NET)
(compiled Aug  3 2011,13:03:54)
;
_computing_data_collection
;
CrysAlisPro, Agilent Technologies,
Version 1.171.35.15 (release 03-08-2011 CrysAlis171 .NET)
(compiled Aug  3 2011,13:03:54)
;
_computing_data_reduction
;
CrysAlisPro, Agilent Technologies,
Version 1.171.35.15 (release 03-08-2011 CrysAlis171 .NET)
(compiled Aug  3 2011,13:03:54)
;
_computing_molecular_graphics Olex2
_computing_publication_material 'enCIFer(Allen et al.,2004);PLATON(Spek,2003)'
_computing_structure_refinement 'SHELXL97 (Sheldrick, 2008)'
_computing_structure_solution 'SHELXs97 (Sheldrick, 2008)'
_diffrn_ambient_temperature 90(2)
_diffrn_detector_area_resol_mean 10.3613
_diffrn_measured_fraction_theta_full 0.975
_diffrn_measured_fraction_theta_max 0.975
_diffrn_measurement_device_type 'SuperNova, Single source at offset), Atlas'
_diffrn_measurement_method '\w scans'
_diffrn_radiation_monochromator mirror
_diffrn_radiation_source 'SuperNova (Cu) X-ray Source'
_diffrn_radiation_type 'Cu K\a'
_diffrn_radiation_wavelength 1.54184
_diffrn_reflns_av_R_equivalents 0.0000
_diffrn_reflns_av_sigmaI/netI 0.0434
_diffrn_reflns_limit_h_max 15
_diffrn_reflns_limit_h_min -15
_diffrn_reflns_limit_k_max 30
_diffrn_reflns_limit_k_min 0
_diffrn_reflns_limit_l_max 25
_diffrn_reflns_limit_l_min 0
_diffrn_reflns_number 12380
_diffrn_reflns_theta_full 74.60
_diffrn_reflns_theta_max 74.60
_diffrn_reflns_theta_min 3.61
_diffrn_standards_decay_% 0
_diffrn_standards_number 0
_exptl_absorpt_coefficient_mu 0.547
_exptl_absorpt_correction_T_max 1.293
_exptl_absorpt_correction_T_min 0.879
_exptl_absorpt_correction_type gaussian
_exptl_absorpt_process_details
;
CrysAlisPro, Agilent Technologies,
Version 1.171.35.15 (release 03-08-2011 CrysAlis171 .NET)
(compiled Aug  3 2011,13:03:54)
Numerical absorption correction based on gaussian integration over
            a multifaceted crystal model
;
_exptl_crystal_colour colourless
_exptl_crystal_density_diffrn 1.073
_exptl_crystal_density_method 'not measured'
_exptl_crystal_description tablet
_exptl_crystal_F_000 2208
_exptl_crystal_size_max 0.2874
_exptl_crystal_size_mid 0.2437
_exptl_crystal_size_min 0.1246
_platon_squeeze_details
;
The unit cell contains four hexane molecules which have been treated as a
diffuse contribution to the overall scattering without specific atom positions
by SQUEEZE/PLATON.
;
_refine_diff_density_max 1.470
_refine_diff_density_min -0.453
_refine_diff_density_rms 0.054
_refine_ls_extinction_method none
_refine_ls_goodness_of_fit_ref 1.064
_refine_ls_hydrogen_treatment constr
_refine_ls_matrix_type full
_refine_ls_number_parameters 620
_refine_ls_number_reflns 12380
_refine_ls_number_restraints 6
_refine_ls_restrained_S_all 1.064
_refine_ls_R_factor_all 0.0894
_refine_ls_R_factor_gt 0.0723
_refine_ls_shift/su_max 0.001
_refine_ls_shift/su_mean 0.000
_refine_ls_structure_factor_coef Fsqd
_refine_ls_weighting_details 'calc w=1/[\s^2^(Fo^2^)+(0.1163P)^2^+2.3775P] where P=(Fo^2^+2Fc^2^)/3'
_refine_ls_weighting_scheme calc
_refine_ls_wR_factor_gt 0.2013
_refine_ls_wR_factor_ref 0.2139
_reflns_number_gt 9618
_reflns_number_total 12380
_reflns_threshold_expression >2sigma(I)
_cod_data_source_file c3dt53234h.txt
_cod_data_source_block 2
_cod_original_sg_symbol_H-M 'P 21/c'
_cod_database_code 7028687

loop_
_symmetry_equiv_pos_as_xyz
'x, y, z'
'-x, y+1/2, -z+1/2'
'-x, -y, -z'
'x, -y-1/2, z-1/2'

loop_
_atom_site_label
_atom_site_type_symbol
_atom_site_fract_x
_atom_site_fract_y
_atom_site_fract_z
_atom_site_U_iso_or_equiv
_atom_site_adp_type
_atom_site_occupancy
_atom_site_symmetry_multiplicity
_atom_site_calc_flag
_atom_site_refinement_flags
Mg1 Mg 0.19042(5) 0.42543(3) 0.77908(3) 0.02729(17) Uani 1 1 d .
N1 N 0.29127(14) 0.37742(7) 0.84295(8) 0.0310(4) Uani 1 1 d .
N2 N 0.14041(14) 0.34671(7) 0.78599(8) 0.0293(4) Uani 1 1 d .
N3 N 0.24063(14) 0.48083(7) 0.71303(8) 0.0290(4) Uani 1 1 d .
N4 N 0.08121(15) 0.48778(7) 0.75570(8) 0.0313(4) Uani 1 1 d .
C1 C 0.22999(17) 0.33441(8) 0.82632(10) 0.0297(4) Uani 1 1 d .
C2 C 0.26283(19) 0.27688(9) 0.84756(12) 0.0379(5) Uani 1 1 d .
H2 H 0.3357 0.2792 0.8717 0.046 Uiso 1 1 calc R
C3 C 0.1890(3) 0.24925(10) 0.89299(13) 0.0494(6) Uani 1 1 d .
H3A H 0.1160 0.2455 0.8705 0.059 Uiso 1 1 calc R
H3B H 0.1843 0.2714 0.9317 0.059 Uiso 1 1 calc R
C4 C 0.2338(4) 0.19314(13) 0.91382(18) 0.0724(10) Uani 1 1 d .
H4A H 0.3038 0.1972 0.9398 0.087 Uiso 1 1 calc R
H4B H 0.1840 0.1757 0.9410 0.087 Uiso 1 1 calc R
C5 C 0.2476(4) 0.15770(12) 0.85466(19) 0.0744(10) Uani 1 1 d .
H5A H 0.2812 0.1238 0.8693 0.089 Uiso 1 1 calc R
H5B H 0.1765 0.1498 0.8317 0.089 Uiso 1 1 calc R
C6 C 0.3177(3) 0.18514(12) 0.80820(18) 0.0662(9) Uani 1 1 d .
H6A H 0.3205 0.1628 0.7695 0.079 Uiso 1 1 calc R
H6B H 0.3916 0.1888 0.8294 0.079 Uiso 1 1 calc R
C7 C 0.2735(2) 0.24102(10) 0.78747(14) 0.0468(6) Uani 1 1 d .
H7A H 0.2025 0.2372 0.7625 0.056 Uiso 1 1 calc R
H7B H 0.3224 0.2581 0.7594 0.056 Uiso 1 1 calc R
C8 C 0.39277(18) 0.37627(9) 0.88369(11) 0.0355(5) Uani 1 1 d .
C9 C 0.3940(2) 0.39266(11) 0.94973(11) 0.0433(6) Uani 1 1 d .
C10 C 0.4943(2) 0.39487(13) 0.98832(14) 0.0560(7) Uani 1 1 d .
H10 H 0.4959 0.4051 1.0321 0.067 Uiso 1 1 calc R
C11 C 0.5908(2) 0.38236(14) 0.96345(15) 0.0612(8) Uani 1 1 d .
H11 H 0.6566 0.3839 0.9902 0.073 Uiso 1 1 calc R
C12 C 0.5891(2) 0.36759(15) 0.89883(16) 0.0605(8) Uani 1 1 d .
H12 H 0.6546 0.3597 0.8820 0.073 Uiso 1 1 calc R
C13 C 0.4910(2) 0.36413(13) 0.85752(14) 0.0495(6) Uani 1 1 d .
C14 C 0.2901(3) 0.40687(16) 0.97922(14) 0.0636(7) Uani 1 1 d U
H14 H 0.2315 0.4099 0.9432 0.076 Uiso 1 1 calc R
C15 C 0.2977(3) 0.46071(14) 1.01582(17) 0.0691(8) Uani 1 1 d U
H15A H 0.3508 0.4579 1.0535 0.104 Uiso 1 1 calc R
H15B H 0.2277 0.4695 1.0298 0.104 Uiso 1 1 calc R
H15C H 0.3194 0.4885 0.9872 0.104 Uiso 1 1 calc R
C16 C 0.2581(5) 0.36294(18) 1.0255(3) 0.119(2) Uani 1 1 d U
H16A H 0.2582 0.3286 1.0038 0.179 Uiso 1 1 calc R
H16B H 0.1864 0.3703 1.0378 0.179 Uiso 1 1 calc R
H16C H 0.3096 0.3623 1.0640 0.179 Uiso 1 1 calc R
C17 C 0.4954(2) 0.35063(19) 0.78567(16) 0.0723(8) Uani 1 1 d U
H17 H 0.4201 0.3470 0.7654 0.087 Uiso 1 1 calc R
C18 C 0.5484(3) 0.3982(3) 0.75171(17) 0.0982(12) Uani 1 1 d U
H18A H 0.5070 0.4306 0.7568 0.147 Uiso 1 1 calc R
H18B H 0.5491 0.3904 0.7058 0.147 Uiso 1 1 calc R
H18C H 0.6219 0.4033 0.7714 0.147 Uiso 1 1 calc R
C19 C 0.5534(4) 0.2971(3) 0.7768(3) 0.1155(15) Uani 1 1 d U
H19A H 0.6301 0.3011 0.7902 0.173 Uiso 1 1 calc R
H19B H 0.5430 0.2866 0.7314 0.173 Uiso 1 1 calc R
H19C H 0.5236 0.2698 0.8031 0.173 Uiso 1 1 calc R
C20 C 0.04687(17) 0.31364(8) 0.77145(10) 0.0308(4) Uani 1 1 d .
C21 C -0.03195(18) 0.30998(8) 0.81684(11) 0.0330(4) Uani 1 1 d .
C22 C -0.12805(19) 0.28139(10) 0.79913(12) 0.0390(5) Uani 1 1 d .
H22 H -0.1797 0.2784 0.8290 0.047 Uiso 1 1 calc R
C23 C -0.1483(2) 0.25734(10) 0.73812(13) 0.0427(5) Uani 1 1 d .
H23 H -0.2128 0.2383 0.7272 0.051 Uiso 1 1 calc R
C24 C -0.0718(2) 0.26186(10) 0.69338(12) 0.0413(5) Uani 1 1 d .
H24 H -0.0859 0.2458 0.6523 0.050 Uiso 1 1 calc R
C25 C 0.02617(18) 0.29003(9) 0.70832(11) 0.0348(5) Uani 1 1 d .
C26 C -0.01604(19) 0.33939(9) 0.88286(11) 0.0352(5) Uani 1 1 d .
H26 H 0.0627 0.3433 0.8951 0.042 Uiso 1 1 calc R
C27 C -0.0654(2) 0.39603(10) 0.87634(12) 0.0439(5) Uani 1 1 d .
H27A H -0.0306 0.4161 0.8442 0.066 Uiso 1 1 calc R
H27B H -0.0544 0.4142 0.9179 0.066 Uiso 1 1 calc R
H27C H -0.1423 0.3934 0.8628 0.066 Uiso 1 1 calc R
C28 C -0.0639(2) 0.30861(11) 0.93823(12) 0.0466(6) Uani 1 1 d .
H28A H -0.1421 0.3083 0.9303 0.070 Uiso 1 1 calc R
H28B H -0.0424 0.3261 0.9794 0.070 Uiso 1 1 calc R
H28C H -0.0370 0.2722 0.9397 0.070 Uiso 1 1 calc R
C29 C 0.10369(19) 0.29750(9) 0.65589(11) 0.0379(5) Uani 1 1 d .
H29 H 0.1740 0.3099 0.6776 0.045 Uiso 1 1 calc R
C30 C 0.1241(3) 0.24590(12) 0.61846(15) 0.0561(7) Uani 1 1 d .
H30A H 0.1473 0.2178 0.6490 0.084 Uiso 1 1 calc R
H30B H 0.1800 0.2523 0.5899 0.084 Uiso 1 1 calc R
H30C H 0.0579 0.2351 0.5928 0.084 Uiso 1 1 calc R
C31 C 0.0593(2) 0.34164(11) 0.60823(12) 0.0460(6) Uani 1 1 d .
H31A H -0.0122 0.3317 0.5887 0.069 Uiso 1 1 calc R
H31B H 0.1072 0.3459 0.5745 0.069 Uiso 1 1 calc R
H31C H 0.0550 0.3751 0.6316 0.069 Uiso 1 1 calc R
C32 C 0.14626(17) 0.50819(8) 0.71347(9) 0.0275(4) Uani 1 1 d .
C33 C 0.1104(2) 0.55478(9) 0.66773(11) 0.0364(5) Uani 1 1 d .
H33 H 0.0365 0.5631 0.6786 0.044 Uiso 1 1 calc R
C34 C 0.1686(3) 0.60748(12) 0.67613(16) 0.0648(8) Uani 1 1 d .
H34A H 0.2411 0.6044 0.6618 0.078 Uiso 1 1 calc R
H34B H 0.1761 0.6180 0.7220 0.078 Uiso 1 1 calc R
C35 C 0.1005(4) 0.65078(11) 0.63391(15) 0.0779(12) Uani 1 1 d .
H35A H 0.0282 0.6538 0.6485 0.093 Uiso 1 1 calc R
H35B H 0.1360 0.6857 0.6393 0.093 Uiso 1 1 calc R
C36 C 0.0910(4) 0.63411(14) 0.56134(16) 0.0727(10) Uani 1 1 d .
H36A H 0.0473 0.6605 0.5353 0.087 Uiso 1 1 calc R
H36B H 0.1631 0.6334 0.5462 0.087 Uiso 1 1 calc R
C37 C 0.0399(3) 0.58020(11) 0.55193(12) 0.0508(6) Uani 1 1 d .
H37A H 0.0428 0.5692 0.5067 0.061 Uiso 1 1 calc R
H37B H -0.0365 0.5830 0.5594 0.061 Uiso 1 1 calc R
C38 C 0.0927(2) 0.53684(9) 0.59626(11) 0.0408(5) Uani 1 1 d .
H38A H 0.1626 0.5272 0.5815 0.049 Uiso 1 1 calc R
H38B H 0.0468 0.5049 0.5930 0.049 Uiso 1 1 calc R
C39 C 0.33371(17) 0.50067(9) 0.68456(10) 0.0307(4) Uani 1 1 d .
C40 C 0.39976(19) 0.54070(9) 0.71799(11) 0.0365(5) Uani 1 1 d .
C41 C 0.4932(2) 0.55755(11) 0.69116(13) 0.0440(5) Uani 1 1 d .
H41 H 0.5368 0.5843 0.7124 0.053 Uiso 1 1 calc R
C42 C 0.5228(2) 0.53558(11) 0.63373(13) 0.0442(5) Uani 1 1 d .
H42 H 0.5850 0.5479 0.6161 0.053 Uiso 1 1 calc R
C43 C 0.45973(19) 0.49529(11) 0.60248(12) 0.0406(5) Uani 1 1 d .
H43 H 0.4812 0.4799 0.5644 0.049 Uiso 1 1 calc R
C44 C 0.36479(18) 0.47719(9) 0.62676(10) 0.0329(4) Uani 1 1 d .
C45 C 0.3717(2) 0.56244(12) 0.78411(13) 0.0494(6) Uani 1 1 d .
H45 H 0.2918 0.5632 0.7829 0.059 Uiso 1 1 calc R
C46 C 0.4134(3) 0.61964(14) 0.79891(18) 0.0709(10) Uani 1 1 d .
H46A H 0.4917 0.6192 0.8069 0.106 Uiso 1 1 calc R
H46B H 0.3831 0.6331 0.8371 0.106 Uiso 1 1 calc R
H46C H 0.3917 0.6426 0.7621 0.106 Uiso 1 1 calc R
C47 C 0.4152(3) 0.52382(15) 0.83939(14) 0.0644(9) Uani 1 1 d .
H47A H 0.3864 0.4882 0.8302 0.097 Uiso 1 1 calc R
H47B H 0.3927 0.5363 0.8803 0.097 Uiso 1 1 calc R
H47C H 0.4935 0.5227 0.8422 0.097 Uiso 1 1 calc R
C48 C 0.29833(19) 0.43160(9) 0.59240(11) 0.0359(5) Uani 1 1 d .
H48 H 0.2244 0.4336 0.6060 0.043 Uiso 1 1 calc R
C49 C 0.2885(3) 0.43663(12) 0.51831(12) 0.0532(7) Uani 1 1 d .
H49A H 0.2645 0.4724 0.5058 0.080 Uiso 1 1 calc R
H49B H 0.2364 0.4108 0.4993 0.080 Uiso 1 1 calc R
H49C H 0.3583 0.4299 0.5029 0.080 Uiso 1 1 calc R
C50 C 0.3457(2) 0.37706(10) 0.61416(14) 0.0481(6) Uani 1 1 d .
H50A H 0.4205 0.3751 0.6048 0.072 Uiso 1 1 calc R
H50B H 0.3044 0.3489 0.5909 0.072 Uiso 1 1 calc R
H50C H 0.3422 0.3728 0.6605 0.072 Uiso 1 1 calc R
C51 C -0.02198(19) 0.51015(9) 0.76718(11) 0.0351(5) Uani 1 1 d .
C52 C -0.11895(19) 0.49381(10) 0.73001(11) 0.0385(5) Uani 1 1 d .
C53 C -0.2190(2) 0.51396(12) 0.74633(13) 0.0489(6) Uani 1 1 d .
H53 H -0.2834 0.5028 0.7223 0.059 Uiso 1 1 calc R
C54 C -0.2237(2) 0.54992(14) 0.79724(14) 0.0579(8) Uani 1 1 d .
H54 H -0.2907 0.5634 0.8071 0.069 Uiso 1 1 calc R
C55 C -0.1288(3) 0.56582(12) 0.83347(13) 0.0529(7) Uani 1 1 d .
H55 H -0.1326 0.5901 0.8678 0.063 Uiso 1 1 calc R
C56 C -0.0264(2) 0.54637(10) 0.82007(12) 0.0415(5) Uani 1 1 d .
C57 C -0.11939(19) 0.45454(11) 0.67320(12) 0.0414(5) Uani 1 1 d .
H57 H -0.0432 0.4478 0.6657 0.050 Uiso 1 1 calc R
C58 C -0.1774(3) 0.47781(13) 0.61016(13) 0.0545(7) Uani 1 1 d .
H58A H -0.2544 0.4802 0.6140 0.082 Uiso 1 1 calc R
H58B H -0.1654 0.4547 0.5739 0.082 Uiso 1 1 calc R
H58C H -0.1492 0.5132 0.6027 0.082 Uiso 1 1 calc R
C59 C -0.1705(2) 0.40055(12) 0.68827(15) 0.0514(6) Uani 1 1 d .
H59A H -0.1289 0.3842 0.7253 0.077 Uiso 1 1 calc R
H59B H -0.1706 0.3772 0.6508 0.077 Uiso 1 1 calc R
H59C H -0.2442 0.4062 0.6982 0.077 Uiso 1 1 calc R
C60 C 0.0752(2) 0.56296(11) 0.86346(13) 0.0467(6) Uani 1 1 d .
H60 H 0.1387 0.5474 0.8451 0.056 Uiso 1 1 calc R
C61 C 0.0902(4) 0.62368(13) 0.86712(18) 0.0736(10) Uani 1 1 d .
H61A H 0.0888 0.6381 0.8235 0.110 Uiso 1 1 calc R
H61B H 0.1590 0.6320 0.8915 0.110 Uiso 1 1 calc R
H61C H 0.0321 0.6394 0.8887 0.110 Uiso 1 1 calc R
C62 C 0.0735(3) 0.54151(16) 0.93330(17) 0.0719(9) Uani 1 1 d .
H62A H 0.0127 0.5569 0.9525 0.108 Uiso 1 1 calc R
H62B H 0.1403 0.5513 0.9591 0.108 Uiso 1 1 calc R
H62C H 0.0665 0.5029 0.9322 0.108 Uiso 1 1 calc R

loop_
_atom_site_aniso_label
_atom_site_aniso_U_11
_atom_site_aniso_U_22
_atom_site_aniso_U_33
_atom_site_aniso_U_23
_atom_site_aniso_U_13
_atom_site_aniso_U_12
Mg1 0.0277(3) 0.0276(3) 0.0259(3) 0.0013(2) -0.0007(2) -0.0009(2)
N1 0.0288(8) 0.0358(9) 0.0276(8) 0.0000(7) -0.0007(7) 0.0033(7)
N2 0.0262(8) 0.0293(8) 0.0315(8) 0.0001(7) -0.0011(7) 0.0002(6)
N3 0.0320(8) 0.0297(8) 0.0256(8) -0.0002(6) 0.0040(7) -0.0029(7)
N4 0.0337(9) 0.0311(8) 0.0298(8) 0.0054(7) 0.0059(7) 0.0022(7)
C1 0.0281(9) 0.0321(10) 0.0285(9) 0.0012(8) 0.0008(8) 0.0038(8)
C2 0.0348(11) 0.0345(11) 0.0428(12) 0.0035(9) -0.0038(9) 0.0088(9)
C3 0.0650(17) 0.0370(12) 0.0468(14) 0.0112(10) 0.0085(12) 0.0144(11)
C4 0.101(3) 0.0476(16) 0.069(2) 0.0237(15) 0.0124(19) 0.0299(17)
C5 0.104(3) 0.0347(14) 0.085(2) 0.0165(14) 0.012(2) 0.0286(16)
C6 0.074(2) 0.0466(15) 0.077(2) -0.0026(14) 0.0056(17) 0.0295(15)
C7 0.0472(13) 0.0401(12) 0.0531(14) -0.0005(11) 0.0051(11) 0.0167(11)
C8 0.0310(10) 0.0395(11) 0.0344(11) 0.0056(9) -0.0039(9) -0.0036(9)
C9 0.0451(13) 0.0503(13) 0.0321(11) 0.0033(10) -0.0070(10) -0.0105(11)
C10 0.0523(15) 0.0715(18) 0.0401(14) 0.0054(13) -0.0144(12) -0.0155(14)
C11 0.0426(14) 0.077(2) 0.0579(17) 0.0128(15) -0.0242(13) -0.0115(14)
C12 0.0294(12) 0.086(2) 0.0640(18) 0.0094(16) -0.0075(12) 0.0009(13)
C13 0.0292(11) 0.0697(17) 0.0482(14) 0.0020(12) -0.0032(10) 0.0049(11)
C14 0.0535(16) 0.103(2) 0.0342(13) -0.0168(12) 0.0017(11) -0.0161(16)
C15 0.083(2) 0.0608(13) 0.0639(19) 0.0116(13) 0.0126(17) 0.0067(16)
C16 0.173(5) 0.0744(18) 0.129(4) -0.045(2) 0.109(4) -0.055(3)
C17 0.0271(12) 0.136(3) 0.0542(16) -0.0124(17) 0.0035(11) 0.0139(14)
C18 0.0414(16) 0.206(4) 0.0487(17) 0.009(2) 0.0098(14) -0.018(2)
C19 0.062(2) 0.178(3) 0.106(3) -0.056(3) 0.002(2) 0.049(3)
C20 0.0304(10) 0.0267(9) 0.0344(10) 0.0012(8) -0.0003(8) 0.0007(8)
C21 0.0325(10) 0.0303(10) 0.0358(11) 0.0042(8) 0.0015(8) -0.0015(8)
C22 0.0332(11) 0.0395(11) 0.0446(12) 0.0047(10) 0.0065(9) -0.0049(9)
C23 0.0363(11) 0.0411(12) 0.0496(13) 0.0013(10) -0.0007(10) -0.0110(10)
C24 0.0416(12) 0.0398(12) 0.0410(12) -0.0051(10) -0.0022(10) -0.0075(10)
C25 0.0365(11) 0.0298(10) 0.0376(11) -0.0016(8) 0.0015(9) -0.0016(8)
C26 0.0390(11) 0.0340(10) 0.0330(11) 0.0031(8) 0.0053(9) -0.0015(9)
C27 0.0554(14) 0.0377(12) 0.0395(12) 0.0013(10) 0.0088(11) 0.0029(11)
C28 0.0556(15) 0.0457(13) 0.0389(12) 0.0064(10) 0.0078(11) -0.0025(11)
C29 0.0363(11) 0.0394(11) 0.0372(11) -0.0060(9) 0.0006(9) -0.0045(9)
C30 0.0658(17) 0.0504(15) 0.0541(16) -0.0177(12) 0.0161(13) -0.0049(13)
C31 0.0434(13) 0.0572(15) 0.0372(12) 0.0030(11) 0.0031(10) -0.0042(11)
C32 0.0324(10) 0.0257(9) 0.0241(9) -0.0026(7) 0.0012(7) -0.0031(7)
C33 0.0505(13) 0.0294(10) 0.0293(10) 0.0029(8) 0.0043(9) 0.0041(9)
C34 0.093(2) 0.0459(15) 0.0533(17) 0.0001(13) -0.0037(16) -0.0032(15)
C35 0.153(4) 0.0296(12) 0.0454(15) 0.0028(11) -0.0148(19) 0.0061(17)
C36 0.109(3) 0.0530(17) 0.0542(18) 0.0110(14) 0.0011(18) 0.0069(18)
C37 0.0766(19) 0.0445(13) 0.0301(11) 0.0052(10) 0.0003(12) 0.0116(13)
C38 0.0583(14) 0.0330(11) 0.0300(11) -0.0021(9) -0.0010(10) 0.0069(10)
C39 0.0316(10) 0.0341(10) 0.0262(9) 0.0005(8) 0.0012(8) -0.0017(8)
C40 0.0353(11) 0.0400(11) 0.0339(11) -0.0040(9) 0.0028(9) -0.0079(9)
C41 0.0383(12) 0.0482(13) 0.0449(13) -0.0014(10) 0.0017(10) -0.0125(10)
C42 0.0343(11) 0.0536(14) 0.0456(13) 0.0047(11) 0.0091(10) -0.0067(10)
C43 0.0376(11) 0.0520(13) 0.0334(11) -0.0014(10) 0.0087(9) 0.0005(10)
C44 0.0332(10) 0.0370(11) 0.0287(10) 0.0005(8) 0.0047(8) 0.0007(9)
C45 0.0497(14) 0.0564(15) 0.0426(13) -0.0189(11) 0.0072(11) -0.0211(12)
C46 0.082(2) 0.0664(19) 0.067(2) -0.0311(16) 0.0228(17) -0.0365(18)
C47 0.0697(19) 0.086(2) 0.0362(13) -0.0091(14) -0.0007(13) -0.0284(17)
C48 0.0378(11) 0.0400(11) 0.0298(10) -0.0052(9) 0.0039(9) -0.0005(9)
C49 0.0707(18) 0.0562(15) 0.0321(12) -0.0043(11) 0.0026(12) -0.0087(14)
C50 0.0436(13) 0.0417(13) 0.0580(16) -0.0001(11) 0.0000(11) -0.0005(10)
C51 0.0374(11) 0.0367(11) 0.0328(11) 0.0111(9) 0.0107(9) 0.0064(9)
C52 0.0356(11) 0.0465(12) 0.0344(11) 0.0125(9) 0.0083(9) 0.0052(9)
C53 0.0348(12) 0.0693(17) 0.0439(13) 0.0127(12) 0.0103(10) 0.0125(12)
C54 0.0463(14) 0.080(2) 0.0505(15) 0.0140(14) 0.0185(12) 0.0269(14)
C55 0.0600(16) 0.0614(16) 0.0402(13) 0.0046(12) 0.0196(12) 0.0200(13)
C56 0.0494(13) 0.0420(12) 0.0353(11) 0.0088(9) 0.0146(10) 0.0093(10)
C57 0.0314(11) 0.0512(13) 0.0420(12) 0.0058(10) 0.0061(9) 0.0039(10)
C58 0.0602(17) 0.0621(16) 0.0414(14) 0.0074(12) 0.0062(12) 0.0099(14)
C59 0.0405(13) 0.0582(16) 0.0552(15) 0.0095(13) 0.0025(11) -0.0016(12)
C60 0.0558(15) 0.0434(13) 0.0426(13) -0.0031(10) 0.0138(11) 0.0018(11)
C61 0.110(3) 0.0476(16) 0.063(2) -0.0043(14) 0.0098(19) -0.0033(18)
C62 0.078(2) 0.078(2) 0.0559(18) 0.0193(16) -0.0096(16) -0.0083(18)

loop_
_atom_type_symbol
_atom_type_description
_atom_type_scat_dispersion_real
_atom_type_scat_dispersion_imag
_atom_type_scat_source
C C 0.0181 0.0091 'International Tables Vol C Tables 4.2.6.8 and 6.1.1.4'
H H 0.0000 0.0000 'International Tables Vol C Tables 4.2.6.8 and 6.1.1.4'
Mg Mg 0.1719 0.1771 'International Tables Vol C Tables 4.2.6.8 and 6.1.1.4'
N N 0.0311 0.0180 'International Tables Vol C Tables 4.2.6.8 and 6.1.1.4'

loop_
_geom_angle_atom_site_label_1
_geom_angle_atom_site_label_2
_geom_angle_atom_site_label_3
_geom_angle
N2 Mg1 N3 141.96(8)
N2 Mg1 N4 122.12(8)
N3 Mg1 N4 65.45(7)
N2 Mg1 N1 65.04(7)
N3 Mg1 N1 126.28(8)
N4 Mg1 N1 154.46(8)
N2 Mg1 C32 140.47(7)
N3 Mg1 C32 32.86(7)
N4 Mg1 C32 32.63(7)
N1 Mg1 C32 153.62(8)
N2 Mg1 C1 32.75(7)
N3 Mg1 C1 143.00(8)
N4 Mg1 C1 149.79(8)
N1 Mg1 C1 32.39(7)
C32 Mg1 C1 170.12(7)
C1 N1 C8 124.92(18)
C1 N1 Mg1 90.61(12)
C8 N1 Mg1 143.82(15)
C1 N2 C20 126.53(18)
C1 N2 Mg1 91.42(13)
C20 N2 Mg1 140.87(13)
C32 N3 C39 124.06(17)
C32 N3 Mg1 90.74(12)
C39 N3 Mg1 143.55(14)
C32 N4 C51 124.23(17)
C32 N4 Mg1 90.77(13)
C51 N4 Mg1 144.97(14)
N1 C1 N2 112.60(18)
N1 C1 C2 123.12(18)
N2 C1 C2 124.17(19)
N1 C1 Mg1 57.00(10)
N2 C1 Mg1 55.83(10)
C2 C1 Mg1 172.37(16)
C3 C2 C1 115.68(19)
C3 C2 C7 109.6(2)
C1 C2 C7 110.62(19)
C3 C2 H2 106.8
C1 C2 H2 106.8
C7 C2 H2 106.8
C2 C3 C4 110.8(2)
C2 C3 H3A 109.5
C4 C3 H3A 109.5
C2 C3 H3B 109.5
C4 C3 H3B 109.5
H3A C3 H3B 108.1
C5 C4 C3 111.5(3)
C5 C4 H4A 109.3
C3 C4 H4A 109.3
C5 C4 H4B 109.3
C3 C4 H4B 109.3
H4A C4 H4B 108.0
C6 C5 C4 111.2(3)
C6 C5 H5A 109.4
C4 C5 H5A 109.4
C6 C5 H5B 109.4
C4 C5 H5B 109.4
H5A C5 H5B 108.0
C5 C6 C7 111.8(3)
C5 C6 H6A 109.3
C7 C6 H6A 109.3
C5 C6 H6B 109.3
C7 C6 H6B 109.3
H6A C6 H6B 107.9
C6 C7 C2 111.0(2)
C6 C7 H7A 109.4
C2 C7 H7A 109.4
C6 C7 H7B 109.4
C2 C7 H7B 109.4
H7A C7 H7B 108.0
C13 C8 C9 120.2(2)
C13 C8 N1 121.1(2)
C9 C8 N1 118.5(2)
C10 C9 C8 118.4(3)
C10 C9 C14 120.0(2)
C8 C9 C14 121.6(2)
C11 C10 C9 121.9(3)
C11 C10 H10 119.1
C9 C10 H10 119.1
C12 C11 C10 119.4(2)
C12 C11 H11 120.3
C10 C11 H11 120.3
C11 C12 C13 121.7(3)
C11 C12 H12 119.2
C13 C12 H12 119.2
C12 C13 C8 118.5(3)
C12 C13 C17 119.0(3)
C8 C13 C17 122.4(2)
C9 C14 C16 111.5(3)
C9 C14 C15 112.8(3)
C16 C14 C15 109.0(3)
C9 C14 H14 107.8
C16 C14 H14 107.8
C15 C14 H14 107.8
C14 C15 H15A 109.5
C14 C15 H15B 109.5
H15A C15 H15B 109.5
C14 C15 H15C 109.5
H15A C15 H15C 109.5
H15B C15 H15C 109.5
C14 C16 H16A 109.5
C14 C16 H16B 109.5
H16A C16 H16B 109.5
C14 C16 H16C 109.5
H16A C16 H16C 109.5
H16B C16 H16C 109.5
C13 C17 C19 111.8(3)
C13 C17 C18 109.2(3)
C19 C17 C18 112.6(4)
C13 C17 H17 107.7
C19 C17 H17 107.7
C18 C17 H17 107.7
C17 C18 H18A 109.5
C17 C18 H18B 109.5
H18A C18 H18B 109.5
C17 C18 H18C 109.5
H18A C18 H18C 109.5
H18B C18 H18C 109.5
C17 C19 H19A 109.5
C17 C19 H19B 109.5
H19A C19 H19B 109.5
C17 C19 H19C 109.5
H19A C19 H19C 109.5
H19B C19 H19C 109.5
C21 C20 C25 120.16(19)
C21 C20 N2 119.73(19)
C25 C20 N2 119.64(19)
C22 C21 C20 118.9(2)
C22 C21 C26 119.9(2)
C20 C21 C26 121.11(19)
C23 C22 C21 121.5(2)
C23 C22 H22 119.2
C21 C22 H22 119.2
C22 C23 C24 119.4(2)
C22 C23 H23 120.3
C24 C23 H23 120.3
C23 C24 C25 121.7(2)
C23 C24 H24 119.2
C25 C24 H24 119.2
C24 C25 C20 118.3(2)
C24 C25 C29 119.7(2)
C20 C25 C29 121.85(19)
C27 C26 C21 110.22(18)
C27 C26 C28 109.9(2)
C21 C26 C28 113.16(19)
C27 C26 H26 107.8
C21 C26 H26 107.8
C28 C26 H26 107.8
C26 C27 H27A 109.5
C26 C27 H27B 109.5
H27A C27 H27B 109.5
C26 C27 H27C 109.5
H27A C27 H27C 109.5
H27B C27 H27C 109.5
C26 C28 H28A 109.5
C26 C28 H28B 109.5
H28A C28 H28B 109.5
C26 C28 H28C 109.5
H28A C28 H28C 109.5
H28B C28 H28C 109.5
C25 C29 C30 113.7(2)
C25 C29 C31 109.2(2)
C30 C29 C31 110.2(2)
C25 C29 H29 107.9
C30 C29 H29 107.9
C31 C29 H29 107.9
C29 C30 H30A 109.5
C29 C30 H30B 109.5
H30A C30 H30B 109.5
C29 C30 H30C 109.5
H30A C30 H30C 109.5
H30B C30 H30C 109.5
C29 C31 H31A 109.5
C29 C31 H31B 109.5
H31A C31 H31B 109.5
C29 C31 H31C 109.5
H31A C31 H31C 109.5
H31B C31 H31C 109.5
N4 C32 N3 112.90(17)
N4 C32 C33 121.96(19)
N3 C32 C33 124.97(19)
N4 C32 Mg1 56.59(10)
N3 C32 Mg1 56.40(10)
C33 C32 Mg1 173.20(15)
C34 C33 C32 119.1(2)
C34 C33 C38 112.7(2)
C32 C33 C38 111.96(18)
C34 C33 H33 103.7
C32 C33 H33 103.7
C38 C33 H33 103.7
C33 C34 C35 108.2(3)
C33 C34 H34A 110.1
C35 C34 H34A 110.1
C33 C34 H34B 110.1
C35 C34 H34B 110.1
H34A C34 H34B 108.4
C36 C35 C34 109.5(3)
C36 C35 H35A 109.8
C34 C35 H35A 109.8
C36 C35 H35B 109.8
C34 C35 H35B 109.8
H35A C35 H35B 108.2
C37 C36 C35 110.9(3)
C37 C36 H36A 109.5
C35 C36 H36A 109.5
C37 C36 H36B 109.5
C35 C36 H36B 109.5
H36A C36 H36B 108.0
C36 C37 C38 114.4(3)
C36 C37 H37A 108.7
C38 C37 H37A 108.7
C36 C37 H37B 108.7
C38 C37 H37B 108.7
H37A C37 H37B 107.6
C37 C38 C33 112.37(19)
C37 C38 H38A 109.1
C33 C38 H38A 109.1
C37 C38 H38B 109.1
C33 C38 H38B 109.1
H38A C38 H38B 107.9
C44 C39 C40 120.3(2)
C44 C39 N3 120.12(19)
C40 C39 N3 119.33(19)
C41 C40 C39 118.5(2)
C41 C40 C45 121.1(2)
C39 C40 C45 120.3(2)
C42 C41 C40 121.5(2)
C42 C41 H41 119.3
C40 C41 H41 119.3
C41 C42 C43 119.7(2)
C41 C42 H42 120.2
C43 C42 H42 120.2
C42 C43 C44 121.4(2)
C42 C43 H43 119.3
C44 C43 H43 119.3
C43 C44 C39 118.7(2)
C43 C44 C48 120.3(2)
C39 C44 C48 121.02(19)
C46 C45 C40 113.6(2)
C46 C45 C47 110.3(2)
C40 C45 C47 109.9(2)
C46 C45 H45 107.6
C40 C45 H45 107.6
C47 C45 H45 107.6
C45 C46 H46A 109.5
C45 C46 H46B 109.5
H46A C46 H46B 109.5
C45 C46 H46C 109.5
H46A C46 H46C 109.5
H46B C46 H46C 109.5
C45 C47 H47A 109.5
C45 C47 H47B 109.5
H47A C47 H47B 109.5
C45 C47 H47C 109.5
H47A C47 H47C 109.5
H47B C47 H47C 109.5
C49 C48 C50 110.8(2)
C49 C48 C44 112.7(2)
C50 C48 C44 110.58(19)
C49 C48 H48 107.5
C50 C48 H48 107.5
C44 C48 H48 107.5
C48 C49 H49A 109.5
C48 C49 H49B 109.5
H49A C49 H49B 109.5
C48 C49 H49C 109.5
H49A C49 H49C 109.5
H49B C49 H49C 109.5
C48 C50 H50A 109.5
C48 C50 H50B 109.5
H50A C50 H50B 109.5
C48 C50 H50C 109.5
H50A C50 H50C 109.5
H50B C50 H50C 109.5
C52 C51 C56 120.0(2)
C52 C51 N4 121.2(2)
C56 C51 N4 118.6(2)
C53 C52 C51 119.1(2)
C53 C52 C57 118.6(2)
C51 C52 C57 122.4(2)
C54 C53 C52 121.2(3)
C54 C53 H53 119.4
C52 C53 H53 119.4
C55 C54 C53 119.6(2)
C55 C54 H54 120.2
C53 C54 H54 120.2
C54 C55 C56 121.8(3)
C54 C55 H55 119.1
C56 C55 H55 119.1
C55 C56 C51 118.4(3)
C55 C56 C60 119.8(2)
C51 C56 C60 121.8(2)
C52 C57 C58 111.9(2)
C52 C57 C59 112.1(2)
C58 C57 C59 109.7(2)
C52 C57 H57 107.7
C58 C57 H57 107.7
C59 C57 H57 107.7
C57 C58 H58A 109.5
C57 C58 H58B 109.5
H58A C58 H58B 109.5
C57 C58 H58C 109.5
H58A C58 H58C 109.5
H58B C58 H58C 109.5
C57 C59 H59A 109.5
C57 C59 H59B 109.5
H59A C59 H59B 109.5
C57 C59 H59C 109.5
H59A C59 H59C 109.5
H59B C59 H59C 109.5
C56 C60 C61 112.7(3)
C56 C60 C62 111.4(2)
C61 C60 C62 108.2(3)
C56 C60 H60 108.1
C61 C60 H60 108.1
C62 C60 H60 108.1
C60 C61 H61A 109.5
C60 C61 H61B 109.5
H61A C61 H61B 109.5
C60 C61 H61C 109.5
H61A C61 H61C 109.5
H61B C61 H61C 109.5
C60 C62 H62A 109.5
C60 C62 H62B 109.5
H62A C62 H62B 109.5
C60 C62 H62C 109.5
H62A C62 H62C 109.5
H62B C62 H62C 109.5

loop_
_geom_bond_atom_site_label_1
_geom_bond_atom_site_label_2
_geom_bond_distance
Mg1 N2 2.0523(18)
Mg1 N3 2.0649(18)
Mg1 N4 2.0694(19)
Mg1 N1 2.0798(18)
Mg1 C32 2.479(2)
Mg1 C1 2.480(2)
N1 C1 1.328(3)
N1 C8 1.429(3)
N2 C1 1.342(3)
N2 C20 1.418(3)
N3 C32 1.345(3)
N3 C39 1.425(3)
N4 C32 1.337(3)
N4 C51 1.427(3)
C1 C2 1.531(3)
C2 C3 1.528(4)
C2 C7 1.534(4)
C2 H2 0.9800
C3 C4 1.538(4)
C3 H3A 0.9700
C3 H3B 0.9700
C4 C5 1.519(5)
C4 H4A 0.9700
C4 H4B 0.9700
C5 C6 1.510(5)
C5 H5A 0.9700
C5 H5B 0.9700
C6 C7 1.530(4)
C6 H6A 0.9700
C6 H6B 0.9700
C7 H7A 0.9700
C7 H7B 0.9700
C8 C13 1.404(4)
C8 C9 1.410(3)
C9 C10 1.395(4)
C9 C14 1.511(4)
C10 C11 1.374(5)
C10 H10 0.9300
C11 C12 1.371(5)
C11 H11 0.9300
C12 C13 1.403(4)
C12 H12 0.9300
C13 C17 1.515(4)
C14 C16 1.520(6)
C14 C15 1.527(5)
C14 H14 0.9800
C15 H15A 0.9600
C15 H15B 0.9600
C15 H15C 0.9600
C16 H16A 0.9600
C16 H16B 0.9600
C16 H16C 0.9600
C17 C19 1.525(6)
C17 C18 1.546(7)
C17 H17 0.9800
C18 H18A 0.9600
C18 H18B 0.9600
C18 H18C 0.9600
C19 H19A 0.9600
C19 H19B 0.9600
C19 H19C 0.9600
C20 C21 1.414(3)
C20 C25 1.417(3)
C21 C22 1.393(3)
C21 C26 1.530(3)
C22 C23 1.383(4)
C22 H22 0.9300
C23 C24 1.384(4)
C23 H23 0.9300
C24 C25 1.399(3)
C24 H24 0.9300
C25 C29 1.519(3)
C26 C27 1.528(3)
C26 C28 1.533(3)
C26 H26 0.9800
C27 H27A 0.9600
C27 H27B 0.9600
C27 H27C 0.9600
C28 H28A 0.9600
C28 H28B 0.9600
C28 H28C 0.9600
C29 C30 1.524(3)
C29 C31 1.528(4)
C29 H29 0.9800
C30 H30A 0.9600
C30 H30B 0.9600
C30 H30C 0.9600
C31 H31A 0.9600
C31 H31B 0.9600
C31 H31C 0.9600
C32 C33 1.522(3)
C33 C34 1.490(4)
C33 C38 1.523(3)
C33 H33 0.9800
C34 C35 1.565(4)
C34 H34A 0.9700
C34 H34B 0.9700
C35 C36 1.535(5)
C35 H35A 0.9700
C35 H35B 0.9700
C36 C37 1.479(5)
C36 H36A 0.9700
C36 H36B 0.9700
C37 C38 1.508(3)
C37 H37A 0.9700
C37 H37B 0.9700
C38 H38A 0.9700
C38 H38B 0.9700
C39 C44 1.406(3)
C39 C40 1.412(3)
C40 C41 1.389(3)
C40 C45 1.529(3)
C41 C42 1.378(4)
C41 H41 0.9300
C42 C43 1.380(4)
C42 H42 0.9300
C43 C44 1.390(3)
C43 H43 0.9300
C44 C48 1.523(3)
C45 C46 1.526(4)
C45 C47 1.535(5)
C45 H45 0.9800
C46 H46A 0.9600
C46 H46B 0.9600
C46 H46C 0.9600
C47 H47A 0.9600
C47 H47B 0.9600
C47 H47C 0.9600
C48 C49 1.514(3)
C48 C50 1.519(3)
C48 H48 0.9800
C49 H49A 0.9600
C49 H49B 0.9600
C49 H49C 0.9600
C50 H50A 0.9600
C50 H50B 0.9600
C50 H50C 0.9600
C51 C52 1.407(3)
C51 C56 1.411(3)
C52 C53 1.400(3)
C52 C57 1.515(4)
C53 C54 1.377(4)
C53 H53 0.9300
C54 C55 1.375(5)
C54 H54 0.9300
C55 C56 1.402(4)
C55 H55 0.9300
C56 C60 1.514(4)
C57 C58 1.522(4)
C57 C59 1.522(4)
C57 H57 0.9800
C58 H58A 0.9600
C58 H58B 0.9600
C58 H58C 0.9600
C59 H59A 0.9600
C59 H59B 0.9600
C59 H59C 0.9600
C60 C61 1.515(4)
C60 C62 1.528(4)
C60 H60 0.9800
C61 H61A 0.9600
C61 H61B 0.9600
C61 H61C 0.9600
C62 H62A 0.9600
C62 H62B 0.9600
C62 H62C 0.9600

loop_
_platon_squeeze_void_nr
_platon_squeeze_void_average_x
_platon_squeeze_void_average_y
_platon_squeeze_void_average_z
_platon_squeeze_void_volume
_platon_squeeze_void_count_electrons
_platon_squeeze_void_content
1 0.406 0.710 0.475 240 43 'C6 H14'
2 0.406 0.789 0.975 240 43 'C6 H14'
3 0.594 0.211 0.025 240 43 'C6 H14'
4 0.594 0.289 0.525 240 43 'C6 H14'
